data_7012086
loop_
_publ_author_name
'Hill, Michael S.'
'Hitchcock, Peter B.'

_publ_section_title
;
 Synthesis of C2 and Cs symmetric zinc complexes supported by
 bis(phosphinimino)methyl ligands and their use in ring opening
 polymerisation catalysis
;
_journal_issue 24
_journal_name_full 'Journal of the Chemical Society, Dalton Transactions'
_journal_page_first 4694
_journal_paper_doi 10.1039/b207358g
_journal_year 2002
_chemical_compound_source 'synthesis as described'
_chemical_formula_moiety '(C41 H40 N2 P2 Zn1).1/2(C7 H8)'
_chemical_formula_sum 'C44.5 H44 N2 P2 Zn'
_chemical_formula_weight 734.13
_chemical_name_common
;
[Zn(Me)(MesNPPh2CHPPh2NPh)].1/2(toluene)
;
_space_group_IT_number 14
_symmetry_cell_setting monoclinic
_symmetry_Int_Tables_number 14
_symmetry_space_group_name_Hall '-P 2ybc'
_symmetry_space_group_name_H-M 'P 1 21/c 1'
_atom_sites_solution_hydrogens geom
_atom_sites_solution_primary direct
_atom_sites_solution_secondary difmap
_audit_conform_dict_location ftp://ftp.iucr.org/pub/cif_core.dic
_audit_conform_dict_name cif_core.dic
_audit_conform_dict_version 2.2
_audit_creation_date 2002-05-08T09:44:44-00:00
_audit_creation_method 'WinGX routine CIF_UPDATE'
_cell_angle_alpha 90
_cell_angle_beta 98.4740(10)
_cell_angle_gamma 90
_cell_formula_units_Z 8
_cell_length_a 25.6605(3)
_cell_length_b 14.7185(2)
_cell_length_c 20.5047(2)
_cell_measurement_reflns_used 50380
_cell_measurement_temperature 173(2)
_cell_measurement_theta_max 25.682
_cell_measurement_theta_min 3.705
_cell_measurement_wavelength 0.71073
_cell_volume 7659.75(16)
_computing_cell_refinement 'HKL Scalepack (Otwinowski & Minor 1997)'
_computing_data_collection 'Collect (Nonius BV, 1997-2000)'
_computing_data_reduction 'HKL Denzo and Scalepack (Otwinowski & Minor 1997)'
_computing_molecular_graphics 'Ortep-3 for Windows (Farrugia, 1997)'
_computing_publication_material 'WinGX publication routines (Farrugia, 1999)'
_computing_structure_refinement 'SHELXL-97 (Sheldrick, 1997)'
_computing_structure_solution 'SHELXS-97 (Sheldrick, 1997)'
_diffrn_ambient_temperature 173(2)
_diffrn_measured_fraction_theta_full 0.938
_diffrn_measured_fraction_theta_max 0.938
_diffrn_measurement_device '95mm CCD camera on \k-goniostat'
_diffrn_measurement_device_type KappaCCD
_diffrn_measurement_method CCD
_diffrn_radiation_monochromator graphite
_diffrn_radiation_probe x-ray
_diffrn_radiation_type MoK\a
_diffrn_radiation_wavelength 0.71073
_diffrn_reflns_av_R_equivalents 0.0623
_diffrn_reflns_av_unetI/netI 0.0522
_diffrn_reflns_limit_h_max 31
_diffrn_reflns_limit_h_min -25
_diffrn_reflns_limit_k_max 14
_diffrn_reflns_limit_k_min -17
_diffrn_reflns_limit_l_max 24
_diffrn_reflns_limit_l_min -24
_diffrn_reflns_number 61498
_diffrn_reflns_theta_full 25.66
_diffrn_reflns_theta_max 25.66
_diffrn_reflns_theta_min 3.71
_exptl_absorpt_coefficient_mu 0.758
_exptl_absorpt_correction_T_max 0.8441
_exptl_absorpt_correction_T_min 0.7898
_exptl_absorpt_correction_type multi-scan
_exptl_absorpt_process_details
;
[c.f. r.h. blessing, acta cryst. (1995), a51, 33-38]
;
_exptl_crystal_colour colourless
_exptl_crystal_density_diffrn 1.273
_exptl_crystal_density_method 'not measured'
_exptl_crystal_description prism
_exptl_crystal_F_000 3080
_exptl_crystal_size_max 0.3
_exptl_crystal_size_mid 0.3
_exptl_crystal_size_min 0.2
_refine_diff_density_max 1.117
_refine_diff_density_min -0.711
_refine_diff_density_rms 0.073
_refine_ls_extinction_method none
_refine_ls_goodness_of_fit_ref 1.012
_refine_ls_hydrogen_treatment riding
_refine_ls_matrix_type full
_refine_ls_number_parameters 846
_refine_ls_number_reflns 13600
_refine_ls_number_restraints 0
_refine_ls_restrained_S_all 1.012
_refine_ls_R_factor_all 0.0894
_refine_ls_R_factor_gt 0.0574
_refine_ls_shift/su_max 0.003
_refine_ls_shift/su_mean 0
_refine_ls_structure_factor_coef Fsqd
_refine_ls_weighting_details 'calc w=1/[\s^2^(Fo^2^)+(0.0528P)^2^+18.8165P] where P=(Fo^2^+2Fc^2^)/3'
_refine_ls_weighting_scheme calc
_refine_ls_wR_factor_gt 0.1357
_refine_ls_wR_factor_ref 0.1524
_reflns_number_gt 9703
_reflns_number_total 13600
_reflns_threshold_expression >2sigma(I)
_cod_data_source_file b207358g.txt
_cod_data_source_block msh4-(may602)
_cod_original_sg_symbol_H-M P2(1)/c
_cod_original_formula_sum 'C44.50 H44 N2 P2 Zn'
_cod_database_code 7012086

loop_
_symmetry_equiv_pos_as_xyz
'x, y, z'
'-x, y+1/2, -z+1/2'
'-x, -y, -z'
'x, -y-1/2, z-1/2'

loop_
_atom_site_label
_atom_site_type_symbol
_atom_site_fract_x
_atom_site_fract_y
_atom_site_fract_z
_atom_site_U_iso_or_equiv
_atom_site_adp_type
_atom_site_occupancy
_atom_site_symmetry_multiplicity
_atom_site_calc_flag
_atom_site_refinement_flags
_atom_site_disorder_assembly
_atom_site_disorder_group
Zn1 Zn 0.104817(17) 0.90688(3) 0.25279(2) 0.03155(14) Uani 1 1 d . A 1
P1 P 0.13045(4) 0.96196(7) 0.12362(5) 0.0248(2) Uani 1 1 d . A 1
P2 P 0.02009(4) 0.99839(7) 0.16462(5) 0.0244(2) Uani 1 1 d . A 1
N1 N 0.15705(11) 0.9611(2) 0.19978(14) 0.0263(7) Uani 1 1 d . A 1
N2 N 0.04462(12) 0.9975(2) 0.24250(15) 0.0291(7) Uani 1 1 d . A 1
C1 C 0.06412(14) 0.9439(3) 0.12225(17) 0.0258(8) Uani 1 1 d . A 1
H1 H 0.0495 0.8966 0.0937 0.031 Uiso 1 1 calc R A 1
C2 C 0.15236(15) 1.0623(3) 0.08400(18) 0.0284(9) Uani 1 1 d . A 1
C3 C 0.11715(17) 1.1294(3) 0.0581(2) 0.0391(10) Uani 1 1 d . A 1
H3 H 0.0803 1.1204 0.0566 0.047 Uiso 1 1 calc R A 1
C4 C 0.1358(2) 1.2098(3) 0.0343(2) 0.0504(13) Uani 1 1 d . A 1
H4 H 0.1118 1.256 0.0172 0.061 Uiso 1 1 calc R A 1
C5 C 0.1888(2) 1.2224(3) 0.0355(2) 0.0519(13) Uani 1 1 d . A 1
H5 H 0.2014 1.278 0.02 0.062 Uiso 1 1 calc R A 1
C6 C 0.22414(19) 1.1551(3) 0.0590(2) 0.0475(12) Uani 1 1 d . A 1
H6 H 0.2607 1.1632 0.0579 0.057 Uiso 1 1 calc R A 1
C7 C 0.20613(16) 1.0761(3) 0.0839(2) 0.0389(10) Uani 1 1 d . A 1
H7 H 0.2306 1.0306 0.1013 0.047 Uiso 1 1 calc R A 1
C8 C 0.14875(14) 0.8683(3) 0.07313(18) 0.0285(9) Uani 1 1 d . A 1
C9 C 0.16210(15) 0.8801(3) 0.01043(19) 0.0332(9) Uani 1 1 d . A 1
H9 H 0.1635 0.9395 -0.0074 0.04 Uiso 1 1 calc R A 1
C10 C 0.17343(18) 0.8051(3) -0.0261(2) 0.0468(12) Uani 1 1 d . A 1
H10 H 0.1827 0.8136 -0.0688 0.056 Uiso 1 1 calc R A 1
C11 C 0.17138(18) 0.7190(3) -0.0011(2) 0.0472(12) Uani 1 1 d . A 1
H11 H 0.1795 0.6682 -0.0264 0.057 Uiso 1 1 calc R A 1
C12 C 0.15758(18) 0.7064(3) 0.0605(2) 0.0459(11) Uani 1 1 d . A 1
H12 H 0.1558 0.6468 0.0778 0.055 Uiso 1 1 calc R A 1
C13 C 0.14624(17) 0.7807(3) 0.0974(2) 0.0390(10) Uani 1 1 d . A 1
H13 H 0.1366 0.7715 0.1399 0.047 Uiso 1 1 calc R A 1
C14 C 0.00399(14) 1.1125(3) 0.13482(18) 0.0272(8) Uani 1 1 d . A 1
C15 C 0.02184(14) 1.1882(3) 0.17163(19) 0.0301(9) Uani 1 1 d . A 1
H15 H 0.0394 1.1809 0.2154 0.036 Uiso 1 1 calc R A 1
C16 C 0.01424(16) 1.2742(3) 0.1450(2) 0.0380(10) Uani 1 1 d . A 1
H16 H 0.0261 1.3258 0.1708 0.046 Uiso 1 1 calc R A 1
C17 C -0.01047(16) 1.2856(3) 0.0811(2) 0.0392(10) Uani 1 1 d . A 1
H17 H -0.0152 1.3449 0.0628 0.047 Uiso 1 1 calc R A 1
C18 C -0.02832(16) 1.2106(3) 0.0438(2) 0.0371(10) Uani 1 1 d . A 1
H18 H -0.0456 1.2183 -0.0001 0.045 Uiso 1 1 calc R A 1
C19 C -0.02112(15) 1.1248(3) 0.07001(19) 0.0327(9) Uani 1 1 d . A 1
H19 H -0.0333 1.0735 0.044 0.039 Uiso 1 1 calc R A 1
C20 C -0.04045(14) 0.9321(3) 0.14814(18) 0.0286(9) Uani 1 1 d . A 1
C21 C -0.09036(15) 0.9710(3) 0.13371(19) 0.0374(10) Uani 1 1 d . A 1
H21 H -0.094 1.035 0.1295 0.045 Uiso 1 1 calc R A 1
C22 C -0.13474(17) 0.9159(4) 0.1255(2) 0.0470(12) Uani 1 1 d . A 1
H22 H -0.1687 0.9425 0.1156 0.056 Uiso 1 1 calc R A 1
C23 C -0.12999(18) 0.8233(4) 0.1316(2) 0.0505(13) Uani 1 1 d . A 1
H23 H -0.1606 0.7861 0.1255 0.061 Uiso 1 1 calc R A 1
C24 C -0.08074(19) 0.7844(3) 0.1467(2) 0.0488(12) Uani 1 1 d . A 1
H24 H -0.0775 0.7204 0.1515 0.059 Uiso 1 1 calc R A 1
C25 C -0.03604(17) 0.8386(3) 0.1548(2) 0.0398(10) Uani 1 1 d . A 1
H25 H -0.0022 0.8115 0.165 0.048 Uiso 1 1 calc R A 1
C26 C 0.20779(14) 0.9961(3) 0.22625(18) 0.0280(9) Uani 1 1 d . A 1
C27 C 0.25288(15) 0.9396(3) 0.23279(19) 0.0341(9) Uani 1 1 d . A 1
C28 C 0.30102(15) 0.9761(3) 0.2597(2) 0.0392(11) Uani 1 1 d . A 1
H28 H 0.3313 0.9382 0.2635 0.047 Uiso 1 1 calc R A 1
C29 C 0.30708(15) 1.0650(3) 0.2812(2) 0.0399(11) Uani 1 1 d . A 1
C30 C 0.26235(16) 1.1189(3) 0.2760(2) 0.0397(10) Uani 1 1 d . A 1
H30 H 0.2655 1.1801 0.2909 0.048 Uiso 1 1 calc R A 1
C31 C 0.21252(15) 1.0852(3) 0.24929(19) 0.0335(9) Uani 1 1 d . A 1
C32 C 0.24875(18) 0.8426(3) 0.2110(3) 0.0531(13) Uani 1 1 d . A 1
H32A H 0.281 0.8102 0.229 0.08 Uiso 1 1 calc R A 1
H32B H 0.244 0.8399 0.1627 0.08 Uiso 1 1 calc R A 1
H32C H 0.2185 0.8141 0.2269 0.08 Uiso 1 1 calc R A 1
C33 C 0.36052(17) 1.1019(4) 0.3106(3) 0.0581(14) Uani 1 1 d . A 1
H33A H 0.357 1.1657 0.3228 0.087 Uiso 0.5 1 calc PR A 1
H33B H 0.3848 1.0973 0.278 0.087 Uiso 0.5 1 calc PR A 1
H33C H 0.3743 1.0666 0.3498 0.087 Uiso 0.5 1 calc PR A 1
H33D H 0.3871 1.054 0.3109 0.087 Uiso 0.5 1 calc PR A 1
H33E H 0.3593 1.1224 0.3558 0.087 Uiso 0.5 1 calc PR A 1
H33F H 0.3698 1.1531 0.284 0.087 Uiso 0.5 1 calc PR A 1
C34 C 0.16491(16) 1.1461(3) 0.2457(2) 0.0425(11) Uani 1 1 d . A 1
H34A H 0.1506 1.1576 0.1995 0.064 Uiso 1 1 calc R A 1
H34B H 0.1751 1.2039 0.2677 0.064 Uiso 1 1 calc R A 1
H34C H 0.138 1.1165 0.2677 0.064 Uiso 1 1 calc R A 1
C35 C 0.01892(15) 1.0296(3) 0.29439(18) 0.0278(9) Uani 1 1 d . A 1
C36 C 0.04299(17) 1.0148(3) 0.3587(2) 0.0390(10) Uani 1 1 d . A 1
H36 H 0.0755 0.9829 0.3665 0.047 Uiso 1 1 calc R A 1
C37 C 0.0199(2) 1.0464(3) 0.4122(2) 0.0510(12) Uani 1 1 d . A 1
H37 H 0.0371 1.0367 0.4559 0.061 Uiso 1 1 calc R A 1
C38 C -0.02778(19) 1.0918(3) 0.4019(2) 0.0486(12) Uani 1 1 d . A 1
H38 H -0.0435 1.1127 0.4382 0.058 Uiso 1 1 calc R A 1
C39 C -0.05202(18) 1.1062(3) 0.3388(2) 0.0441(11) Uani 1 1 d . A 1
H39 H -0.0846 1.1378 0.3314 0.053 Uiso 1 1 calc R A 1
C40 C -0.02955(16) 1.0752(3) 0.2852(2) 0.0368(10) Uani 1 1 d . A 1
H40 H -0.0473 1.0851 0.2417 0.044 Uiso 1 1 calc R A 1
C41 C 0.1189(2) 0.7984(4) 0.3072(3) 0.0640(16) Uani 1 1 d . A 1
H41A H 0.0881 0.7844 0.3286 0.096 Uiso 0.5 1 calc PR A 1
H41B H 0.1495 0.8092 0.341 0.096 Uiso 0.5 1 calc PR A 1
H41C H 0.1262 0.7471 0.2795 0.096 Uiso 0.5 1 calc PR A 1
H41D H 0.1544 0.7761 0.3041 0.096 Uiso 0.5 1 calc PR A 1
H41E H 0.093 0.7513 0.2917 0.096 Uiso 0.5 1 calc PR A 1
H41F H 0.1163 0.8134 0.3532 0.096 Uiso 0.5 1 calc PR A 1
Zn1B Zn 0.390522(18) 0.58195(3) 0.25399(2) 0.03744(15) Uani 1 1 d . B 2
P1B P 0.36739(4) 0.50852(7) 0.37726(5) 0.0297(2) Uani 1 1 d . B 2
P2B P 0.47662(4) 0.48578(7) 0.33150(5) 0.0270(2) Uani 1 1 d . B 2
N1B N 0.33868(12) 0.5163(2) 0.30257(15) 0.0311(8) Uani 1 1 d . B 2
N2B N 0.44956(12) 0.4886(2) 0.25483(15) 0.0308(7) Uani 1 1 d . B 2
C1B C 0.43281(15) 0.5364(3) 0.37664(19) 0.0316(9) Uani 1 1 d . B 2
H1B H 0.4462 0.5853 0.4044 0.038 Uiso 1 1 calc R B 2
C2B C 0.35402(16) 0.3996(3) 0.41333(19) 0.0346(10) Uani 1 1 d . B 2
C3B C 0.30328(18) 0.3618(3) 0.4044(2) 0.0475(12) Uani 1 1 d . B 2
H3B H 0.2747 0.3945 0.3807 0.057 Uiso 1 1 calc R B 2
C4B C 0.2948(2) 0.2773(4) 0.4301(2) 0.0564(14) Uani 1 1 d . B 2
H4B H 0.2605 0.2516 0.4231 0.068 Uiso 1 1 calc R B 2
C5B C 0.3353(2) 0.2304(4) 0.4653(3) 0.0626(15) Uani 1 1 d . B 2
H5B H 0.329 0.1723 0.4828 0.075 Uiso 1 1 calc R B 2
C6B C 0.3848(2) 0.2662(4) 0.4756(2) 0.0575(14) Uani 1 1 d . B 2
H6B H 0.4129 0.2333 0.5003 0.069 Uiso 1 1 calc R B 2
C7B C 0.39413(18) 0.3509(3) 0.4498(2) 0.0439(11) Uani 1 1 d . B 2
H7B H 0.4287 0.3758 0.4575 0.053 Uiso 1 1 calc R B 2
C8B C 0.34659(15) 0.5925(3) 0.4339(2) 0.0389(10) Uani 1 1 d . B 2
C9B C 0.32825(18) 0.5691(4) 0.4918(2) 0.0532(13) Uani 1 1 d . B 2
H9B H 0.3263 0.507 0.5038 0.064 Uiso 1 1 calc R B 2
C10B C 0.3128(2) 0.6361(5) 0.5320(3) 0.0718(17) Uani 1 1 d . B 2
H10B H 0.3005 0.6199 0.5719 0.086 Uiso 1 1 calc R B 2
C11B C 0.3151(2) 0.7253(5) 0.5150(3) 0.0748(19) Uani 1 1 d . B 2
H11B H 0.3039 0.7708 0.5427 0.09 Uiso 1 1 calc R B 2
C12B C 0.3335(2) 0.7496(4) 0.4576(3) 0.0712(17) Uani 1 1 d . B 2
H12B H 0.3348 0.8117 0.4455 0.085 Uiso 1 1 calc R B 2
C13B C 0.35015(19) 0.6829(4) 0.4180(3) 0.0563(13) Uani 1 1 d . B 2
H13B H 0.3642 0.6996 0.3793 0.068 Uiso 1 1 calc R B 2
C14B C 0.49511(14) 0.3715(3) 0.35839(19) 0.0290(9) Uani 1 1 d . B 2
C15B C 0.47631(15) 0.2965(3) 0.3211(2) 0.0357(10) Uani 1 1 d . B 2
H15B H 0.4565 0.3047 0.2786 0.043 Uiso 1 1 calc R B 2
C16B C 0.48646(17) 0.2096(3) 0.3460(2) 0.0454(11) Uani 1 1 d . B 2
H16B H 0.4737 0.1584 0.3203 0.055 Uiso 1 1 calc R B 2
C17B C 0.51476(18) 0.1971(3) 0.4076(3) 0.0504(12) Uani 1 1 d . B 2
H17B H 0.5214 0.1373 0.4244 0.06 Uiso 1 1 calc R B 2
C18B C 0.53359(18) 0.2709(3) 0.4453(2) 0.0492(12) Uani 1 1 d . B 2
H18B H 0.553 0.2619 0.4879 0.059 Uiso 1 1 calc R B 2
C19B C 0.52429(16) 0.3582(3) 0.4208(2) 0.0389(10) Uani 1 1 d . B 2
H19B H 0.5378 0.409 0.4465 0.047 Uiso 1 1 calc R B 2
C20B C 0.53615(15) 0.5543(3) 0.34720(18) 0.0299(9) Uani 1 1 d . B 2
C21B C 0.58676(15) 0.5173(3) 0.35628(19) 0.0351(10) Uani 1 1 d . B 2
H21B H 0.5914 0.4532 0.3568 0.042 Uiso 1 1 calc R B 2
C22B C 0.63026(16) 0.5742(3) 0.3645(2) 0.0440(11) Uani 1 1 d . B 2
H22B H 0.6648 0.5492 0.3702 0.053 Uiso 1 1 calc R B 2
C23B C 0.62354(18) 0.6673(3) 0.3645(2) 0.0465(12) Uani 1 1 d . B 2
H23B H 0.6535 0.7059 0.3714 0.056 Uiso 1 1 calc R B 2
C24B C 0.57395(18) 0.7044(3) 0.3544(2) 0.0491(12) Uani 1 1 d . B 2
H24B H 0.5695 0.7685 0.3536 0.059 Uiso 1 1 calc R B 2
C25B C 0.53047(17) 0.6479(3) 0.3456(2) 0.0413(10) Uani 1 1 d . B 2
H25B H 0.4962 0.6737 0.3382 0.05 Uiso 1 1 calc R B 2
C26B C 0.28787(14) 0.4830(3) 0.27434(18) 0.0295(9) Uani 1 1 d . B 2
C27B C 0.24217(15) 0.5349(3) 0.2752(2) 0.0351(10) Uani 1 1 d . B 2
C28B C 0.19371(16) 0.5010(3) 0.2445(2) 0.0405(11) Uani 1 1 d . B 2
H28B H 0.163 0.5369 0.245 0.049 Uiso 1 1 calc R B 2
C29B C 0.18895(16) 0.4184(3) 0.2138(2) 0.0434(11) Uani 1 1 d . B 2
C30B C 0.23497(17) 0.3677(3) 0.2121(2) 0.0433(11) Uani 1 1 d . B 2
H30B H 0.2326 0.3104 0.1905 0.052 Uiso 1 1 calc R B 2
C31B C 0.28428(15) 0.3994(3) 0.2416(2) 0.0354(10) Uani 1 1 d . B 2
C32B C 0.24463(18) 0.6265(3) 0.3089(3) 0.0522(13) Uani 1 1 d . B 2
H32D H 0.2113 0.6588 0.2961 0.078 Uiso 1 1 calc R B 2
H32E H 0.2736 0.6622 0.2957 0.078 Uiso 1 1 calc R B 2
H32F H 0.2506 0.618 0.3569 0.078 Uiso 1 1 calc R B 2
C33B C 0.13572(18) 0.3827(4) 0.1835(3) 0.0589(14) Uani 1 1 d . B 2
H33G H 0.14 0.323 0.1638 0.088 Uiso 0.5 1 calc PR B 2
H33H H 0.1197 0.4248 0.1493 0.088 Uiso 0.5 1 calc PR B 2
H33I H 0.1129 0.3772 0.2177 0.088 Uiso 0.5 1 calc PR B 2
H33J H 0.1084 0.427 0.19 0.088 Uiso 0.5 1 calc PR B 2
H33K H 0.1287 0.3251 0.2046 0.088 Uiso 0.5 1 calc PR B 2
H33L H 0.1355 0.3728 0.1362 0.088 Uiso 0.5 1 calc PR B 2
C34B C 0.33273(17) 0.3432(3) 0.2373(2) 0.0489(12) Uani 1 1 d . B 2
H34D H 0.355 0.3745 0.2095 0.073 Uiso 1 1 calc R B 2
H34E H 0.3222 0.2838 0.2181 0.073 Uiso 1 1 calc R B 2
H34F H 0.3525 0.3347 0.2816 0.073 Uiso 1 1 calc R B 2
C35B C 0.47213(17) 0.4589(3) 0.2004(2) 0.0359(10) Uani 1 1 d . B 2
C36B C 0.4430(2) 0.4701(3) 0.1382(2) 0.0483(12) Uani 1 1 d . B 2
H36B H 0.409 0.4973 0.1338 0.058 Uiso 1 1 calc R B 2
C37B C 0.4636(3) 0.4414(4) 0.0817(2) 0.0713(18) Uani 1 1 d . B 2
H37B H 0.4433 0.4498 0.0395 0.086 Uiso 1 1 calc R B 2
C38B C 0.5120(3) 0.4018(4) 0.0861(3) 0.0748(19) Uani 1 1 d . B 2
H38B H 0.5254 0.3828 0.0476 0.09 Uiso 1 1 calc R B 2
C39B C 0.5412(2) 0.3901(4) 0.1475(3) 0.0634(15) Uani 1 1 d . B 2
H39B H 0.5749 0.3623 0.1511 0.076 Uiso 1 1 calc R B 2
C40B C 0.52187(18) 0.4183(3) 0.2044(2) 0.0456(11) Uani 1 1 d . B 2
H40B H 0.5427 0.4099 0.2463 0.055 Uiso 1 1 calc R B 2
C41B C 0.3803(2) 0.6985(4) 0.2081(3) 0.0737(18) Uani 1 1 d . B 2
H41G H 0.412 0.7137 0.1889 0.111 Uiso 0.5 1 calc PR B 2
H41H H 0.3738 0.746 0.2394 0.111 Uiso 0.5 1 calc PR B 2
H41I H 0.3501 0.6943 0.173 0.111 Uiso 0.5 1 calc PR B 2
H41J H 0.3452 0.7223 0.212 0.111 Uiso 0.5 1 calc PR B 2
H41K H 0.3834 0.69 0.1614 0.111 Uiso 0.5 1 calc PR B 2
H41L H 0.4071 0.7417 0.2279 0.111 Uiso 0.5 1 calc PR B 2
C1C C 0.25015(19) 0.9905(3) 0.5413(2) 0.098(2) Uiso 1 1 d G C 3
C2C C 0.27310(17) 0.9831(4) 0.4842(3) 0.157(4) Uiso 1 1 d G C 3
H2C H 0.3082 0.9614 0.4865 0.188 Uiso 1 1 calc R C 3
C3C C 0.2447(2) 1.0074(4) 0.4237(2) 0.117(3) Uiso 1 1 d G C 3
H3C H 0.2604 1.0023 0.3847 0.14 Uiso 1 1 calc R C 3
C4C C 0.1934(2) 1.0392(4) 0.4203(2) 0.139(3) Uiso 1 1 d G C 3
H4C H 0.174 1.0558 0.3789 0.166 Uiso 1 1 calc R C 3
C5C C 0.17042(16) 1.0467(4) 0.4773(3) 0.111(3) Uiso 1 1 d G C 3
H5C H 0.1353 1.0684 0.475 0.134 Uiso 1 1 calc R C 3
C6C C 0.19881(19) 1.0223(4) 0.5379(2) 0.113(3) Uiso 1 1 d G C 3
H6C H 0.1831 1.0274 0.5769 0.135 Uiso 1 1 calc R C 3
C7C C 0.2942(2) 0.9886(5) 0.5899(3) 0.220(6) Uiso 1 1 d G C 3
H7C1 H 0.283 0.9935 0.6334 0.33 Uiso 0.5 1 calc PR C 3
H7C2 H 0.3174 1.0397 0.5834 0.33 Uiso 0.5 1 calc PR C 3
H7C3 H 0.3132 0.9314 0.587 0.33 Uiso 0.5 1 calc PR C 3
H7C4 H 0.3261 0.9829 0.5691 0.33 Uiso 0.5 1 calc PR C 3
H7C5 H 0.2917 0.9367 0.6191 0.33 Uiso 0.5 1 calc PR C 3
H7C6 H 0.2959 1.045 0.6155 0.33 Uiso 0.5 1 calc PR C 3

loop_
_atom_site_aniso_label
_atom_site_aniso_U_11
_atom_site_aniso_U_22
_atom_site_aniso_U_33
_atom_site_aniso_U_23
_atom_site_aniso_U_13
_atom_site_aniso_U_12
Zn1 0.0284(3) 0.0349(3) 0.0330(3) 0.0103(2) 0.00997(19) 0.0061(2)
P1 0.0247(5) 0.0244(5) 0.0272(5) 0.0011(4) 0.0098(4) 0.0023(4)
P2 0.0219(5) 0.0265(5) 0.0256(5) -0.0002(4) 0.0059(4) 0.0022(4)
N1 0.0226(16) 0.0308(18) 0.0262(16) 0.0018(14) 0.0059(13) 0.0023(14)
N2 0.0286(17) 0.0333(19) 0.0263(17) 0.0006(14) 0.0075(13) 0.0046(14)
C1 0.027(2) 0.025(2) 0.0260(19) -0.0061(16) 0.0061(15) -0.0017(16)
C2 0.032(2) 0.029(2) 0.0253(19) -0.0003(16) 0.0094(16) 0.0008(17)
C3 0.041(2) 0.038(3) 0.042(2) 0.007(2) 0.021(2) 0.008(2)
C4 0.070(3) 0.035(3) 0.052(3) 0.018(2) 0.028(2) 0.016(2)
C5 0.076(4) 0.036(3) 0.047(3) 0.004(2) 0.021(3) -0.015(3)
C6 0.046(3) 0.053(3) 0.045(3) 0.008(2) 0.010(2) -0.019(2)
C7 0.033(2) 0.043(3) 0.040(2) 0.010(2) 0.0051(18) -0.005(2)
C8 0.026(2) 0.028(2) 0.033(2) -0.0016(17) 0.0102(16) 0.0002(16)
C9 0.029(2) 0.037(2) 0.035(2) -0.0037(19) 0.0086(17) -0.0001(18)
C10 0.048(3) 0.059(3) 0.036(2) -0.012(2) 0.015(2) -0.004(2)
C11 0.049(3) 0.042(3) 0.054(3) -0.018(2) 0.019(2) 0.005(2)
C12 0.051(3) 0.031(3) 0.059(3) -0.005(2) 0.016(2) 0.005(2)
C13 0.046(3) 0.034(3) 0.041(2) 0.0003(19) 0.018(2) 0.005(2)
C14 0.0216(19) 0.028(2) 0.034(2) 0.0010(17) 0.0089(16) 0.0047(16)
C15 0.024(2) 0.033(2) 0.032(2) -0.0011(18) 0.0012(16) 0.0021(17)
C16 0.032(2) 0.031(2) 0.050(3) -0.004(2) 0.0044(19) -0.0034(18)
C17 0.039(2) 0.028(2) 0.050(3) 0.009(2) 0.004(2) 0.0060(19)
C18 0.038(2) 0.039(3) 0.034(2) 0.007(2) 0.0021(18) 0.0054(19)
C19 0.031(2) 0.036(2) 0.031(2) -0.0015(18) 0.0035(17) -0.0002(18)
C20 0.025(2) 0.035(2) 0.027(2) -0.0010(17) 0.0067(15) -0.0023(17)
C21 0.030(2) 0.049(3) 0.034(2) 0.001(2) 0.0056(17) -0.0028(19)
C22 0.026(2) 0.069(4) 0.045(3) 0.008(2) 0.0046(19) -0.005(2)
C23 0.040(3) 0.069(4) 0.041(3) 0.010(2) 0.002(2) -0.024(3)
C24 0.057(3) 0.041(3) 0.048(3) 0.006(2) 0.005(2) -0.020(2)
C25 0.038(2) 0.040(3) 0.043(2) 0.003(2) 0.0098(19) -0.004(2)
C26 0.0228(19) 0.036(2) 0.026(2) 0.0054(17) 0.0080(15) 0.0027(17)
C27 0.031(2) 0.038(3) 0.035(2) 0.0075(18) 0.0099(17) 0.0063(18)
C28 0.023(2) 0.055(3) 0.039(2) 0.010(2) 0.0061(18) 0.010(2)
C29 0.026(2) 0.059(3) 0.034(2) 0.001(2) 0.0041(17) -0.001(2)
C30 0.036(2) 0.046(3) 0.036(2) -0.005(2) 0.0030(18) -0.004(2)
C31 0.029(2) 0.044(3) 0.028(2) -0.0005(19) 0.0050(16) 0.0043(18)
C32 0.037(3) 0.035(3) 0.088(4) 0.005(3) 0.011(2) 0.012(2)
C33 0.031(2) 0.086(4) 0.055(3) -0.007(3) -0.003(2) -0.003(2)
C34 0.038(2) 0.036(3) 0.053(3) -0.013(2) 0.004(2) 0.004(2)
C35 0.033(2) 0.027(2) 0.026(2) -0.0028(16) 0.0098(16) -0.0035(17)
C36 0.047(3) 0.040(3) 0.031(2) -0.0014(19) 0.0084(19) 0.007(2)
C37 0.069(3) 0.057(3) 0.028(2) -0.004(2) 0.009(2) 0.003(3)
C38 0.060(3) 0.050(3) 0.041(3) -0.013(2) 0.026(2) 0.003(2)
C39 0.044(3) 0.050(3) 0.042(3) -0.010(2) 0.018(2) 0.006(2)
C40 0.036(2) 0.044(3) 0.033(2) -0.0055(19) 0.0127(18) 0.0046(19)
C41 0.060(3) 0.066(4) 0.073(4) 0.043(3) 0.035(3) 0.027(3)
Zn1B 0.0306(3) 0.0357(3) 0.0460(3) 0.0121(2) 0.0058(2) 0.0030(2)
P1B 0.0254(5) 0.0325(6) 0.0321(5) -0.0015(4) 0.0077(4) 0.0039(4)
P2B 0.0234(5) 0.0272(6) 0.0307(5) 0.0001(4) 0.0046(4) 0.0017(4)
N1B 0.0257(17) 0.034(2) 0.0345(18) 0.0001(15) 0.0063(14) 0.0001(14)
N2B 0.0302(18) 0.035(2) 0.0271(17) 0.0022(14) 0.0045(14) 0.0032(15)
C1B 0.030(2) 0.030(2) 0.035(2) -0.0053(18) 0.0072(17) -0.0021(17)
C2B 0.037(2) 0.040(3) 0.028(2) -0.0009(18) 0.0102(17) 0.0039(19)
C3B 0.045(3) 0.057(3) 0.042(3) 0.009(2) 0.010(2) -0.009(2)
C4B 0.064(3) 0.061(4) 0.046(3) -0.001(3) 0.014(3) -0.020(3)
C5B 0.097(5) 0.045(3) 0.055(3) 0.006(3) 0.043(3) -0.009(3)
C6B 0.073(4) 0.052(3) 0.054(3) 0.020(3) 0.031(3) 0.018(3)
C7B 0.041(2) 0.054(3) 0.040(2) 0.009(2) 0.017(2) 0.009(2)
C8B 0.028(2) 0.047(3) 0.041(2) -0.010(2) 0.0029(18) 0.0093(19)
C9B 0.049(3) 0.068(4) 0.045(3) -0.009(2) 0.016(2) 0.014(3)
C10B 0.064(4) 0.096(5) 0.059(3) -0.026(3) 0.022(3) 0.018(3)
C11B 0.051(3) 0.093(5) 0.080(4) -0.052(4) 0.006(3) 0.017(3)
C12B 0.064(4) 0.055(4) 0.093(5) -0.033(3) 0.008(3) 0.011(3)
C13B 0.054(3) 0.049(3) 0.067(3) -0.018(3) 0.013(3) 0.002(2)
C14B 0.0232(19) 0.027(2) 0.037(2) 0.0016(18) 0.0057(16) 0.0015(16)
C15B 0.027(2) 0.034(3) 0.046(2) -0.001(2) 0.0064(18) 0.0049(18)
C16B 0.038(2) 0.033(3) 0.067(3) -0.005(2) 0.013(2) -0.002(2)
C17B 0.046(3) 0.036(3) 0.072(3) 0.018(3) 0.017(3) 0.010(2)
C18B 0.040(3) 0.053(3) 0.054(3) 0.019(3) 0.006(2) 0.006(2)
C19B 0.037(2) 0.040(3) 0.040(2) 0.004(2) 0.0062(19) 0.001(2)
C20B 0.029(2) 0.031(2) 0.030(2) 0.0016(17) 0.0042(16) -0.0002(17)
C21B 0.032(2) 0.035(2) 0.039(2) -0.0006(19) 0.0086(18) -0.0041(18)
C22B 0.025(2) 0.061(3) 0.046(3) 0.008(2) 0.0052(19) -0.005(2)
C23B 0.043(3) 0.053(3) 0.043(3) 0.011(2) 0.003(2) -0.021(2)
C24B 0.052(3) 0.038(3) 0.054(3) 0.010(2) -0.001(2) -0.010(2)
C25B 0.038(2) 0.038(3) 0.046(3) 0.005(2) 0.000(2) -0.002(2)
C26B 0.023(2) 0.034(2) 0.031(2) 0.0036(17) 0.0035(16) 0.0021(17)
C27B 0.031(2) 0.036(3) 0.039(2) 0.0067(19) 0.0061(18) 0.0060(19)
C28B 0.028(2) 0.046(3) 0.048(3) 0.009(2) 0.0062(19) 0.009(2)
C29B 0.031(2) 0.057(3) 0.041(2) 0.003(2) 0.0016(19) -0.003(2)
C30B 0.039(2) 0.048(3) 0.043(3) -0.006(2) 0.006(2) -0.003(2)
C31B 0.028(2) 0.040(3) 0.038(2) -0.0008(19) 0.0070(18) 0.0004(18)
C32B 0.037(3) 0.042(3) 0.075(3) -0.004(3) 0.001(2) 0.015(2)
C33B 0.037(3) 0.071(4) 0.066(3) -0.002(3) 0.000(2) -0.006(2)
C34B 0.040(3) 0.046(3) 0.062(3) -0.018(2) 0.011(2) 0.002(2)
C35B 0.048(3) 0.025(2) 0.037(2) -0.0027(18) 0.0126(19) -0.0067(19)
C36B 0.077(3) 0.034(3) 0.032(2) -0.001(2) 0.002(2) -0.003(2)
C37B 0.133(6) 0.048(3) 0.032(3) -0.007(2) 0.009(3) -0.014(4)
C38B 0.126(6) 0.053(4) 0.056(4) -0.017(3) 0.049(4) -0.012(4)
C39B 0.073(4) 0.061(4) 0.064(4) -0.020(3) 0.035(3) -0.005(3)
C40B 0.047(3) 0.049(3) 0.044(3) -0.010(2) 0.019(2) -0.008(2)
C41B 0.052(3) 0.065(4) 0.112(5) 0.044(4) 0.036(3) 0.021(3)

loop_
_atom_type_symbol
_atom_type_description
_atom_type_scat_dispersion_real
_atom_type_scat_dispersion_imag
_atom_type_scat_source
C C 0.0033 0.0016 'International Tables Vol C Tables 4.2.6.8 and 6.1.1.4'
H H 0 0 'International Tables Vol C Tables 4.2.6.8 and 6.1.1.4'
N N 0.0061 0.0033 'International Tables Vol C Tables 4.2.6.8 and 6.1.1.4'
P P 0.1023 0.0942 'International Tables Vol C Tables 4.2.6.8 and 6.1.1.4'
Zn Zn 0.2839 1.4301 'International Tables Vol C Tables 4.2.6.8 and 6.1.1.4'

loop_
_geom_angle_atom_site_label_1
_geom_angle_atom_site_label_2
_geom_angle_atom_site_label_3
_geom_angle
_geom_angle_site_symmetry_1
_geom_angle_site_symmetry_3
_geom_angle_publ_flag
C41 Zn1 N1 123.50(16) . . ?
C41 Zn1 N2 132.20(16) . . ?
N1 Zn1 N2 103.94(12) . . ?
N1 P1 C1 106.97(16) . . ?
N1 P1 C2 109.01(17) . . ?
C1 P1 C2 119.34(18) . . ?
N1 P1 C8 115.87(17) . . ?
C1 P1 C8 102.16(17) . . ?
C2 P1 C8 103.78(17) . . ?
N2 P2 C1 107.66(17) . . ?
N2 P2 C14 111.98(17) . . ?
C1 P2 C14 113.27(17) . . ?
N2 P2 C20 111.90(17) . . ?
C1 P2 C20 105.18(18) . . ?
C14 P2 C20 106.70(18) . . ?
C26 N1 P1 126.7(2) . . ?
C26 N1 Zn1 125.4(2) . . ?
P1 N1 Zn1 107.84(16) . . ?
C35 N2 P2 125.4(3) . . ?
C35 N2 Zn1 125.1(2) . . ?
P2 N2 Zn1 106.63(16) . . ?
P1 C1 P2 129.9(2) . . ?
C3 C2 C7 118.9(4) . . ?
C3 C2 P1 121.5(3) . . ?
C7 C2 P1 119.4(3) . . ?
C2 C3 C4 120.0(4) . . ?
C5 C4 C3 120.1(4) . . ?
C4 C5 C6 120.5(4) . . ?
C7 C6 C5 119.8(4) . . ?
C6 C7 C2 120.6(4) . . ?
C13 C8 C9 118.6(4) . . ?
C13 C8 P1 118.0(3) . . ?
C9 C8 P1 123.3(3) . . ?
C10 C9 C8 119.9(4) . . ?
C11 C10 C9 120.8(4) . . ?
C10 C11 C12 119.8(4) . . ?
C11 C12 C13 119.9(4) . . ?
C12 C13 C8 120.9(4) . . ?
C15 C14 C19 118.8(4) . . ?
C15 C14 P2 121.4(3) . . ?
C19 C14 P2 119.3(3) . . ?
C16 C15 C14 120.4(4) . . ?
C17 C16 C15 120.4(4) . . ?
C16 C17 C18 119.8(4) . . ?
C19 C18 C17 120.2(4) . . ?
C18 C19 C14 120.5(4) . . ?
C25 C20 C21 119.2(4) . . ?
C25 C20 P2 117.3(3) . . ?
C21 C20 P2 123.4(3) . . ?
C22 C21 C20 119.9(4) . . ?
C23 C22 C21 120.6(4) . . ?
C22 C23 C24 119.9(4) . . ?
C23 C24 C25 120.1(5) . . ?
C20 C25 C24 120.4(4) . . ?
C31 C26 C27 119.4(4) . . ?
C31 C26 N1 119.8(3) . . ?
C27 C26 N1 120.7(4) . . ?
C28 C27 C26 118.7(4) . . ?
C28 C27 C32 120.6(4) . . ?
C26 C27 C32 120.8(4) . . ?
C29 C28 C27 123.0(4) . . ?
C28 C29 C30 117.7(4) . . ?
C28 C29 C33 121.2(4) . . ?
C30 C29 C33 121.1(4) . . ?
C29 C30 C31 121.5(4) . . ?
C26 C31 C30 119.6(4) . . ?
C26 C31 C34 120.9(4) . . ?
C30 C31 C34 119.5(4) . . ?
C36 C35 C40 117.7(3) . . ?
C36 C35 N2 118.1(3) . . ?
C40 C35 N2 124.2(3) . . ?
C35 C36 C37 120.7(4) . . ?
C38 C37 C36 120.5(4) . . ?
C39 C38 C37 119.3(4) . . ?
C38 C39 C40 120.9(4) . . ?
C39 C40 C35 120.9(4) . . ?
C41B Zn1B N1B 127.24(17) . . ?
C41B Zn1B N2B 129.83(17) . . ?
N1B Zn1B N2B 102.45(13) . . ?
C41B Zn1B P1B 135.94(18) . . ?
N1B Zn1B P1B 32.36(9) . . ?
N2B Zn1B P1B 89.36(9) . . ?
C41B Zn1B P2B 136.94(17) . . ?
N1B Zn1B P2B 90.01(9) . . ?
N2B Zn1B P2B 33.02(9) . . ?
P1B Zn1B P2B 64.87(3) . . ?
N1B P1B C1B 106.61(18) . . ?
N1B P1B C2B 111.34(18) . . ?
C1B P1B C2B 116.95(19) . . ?
N1B P1B C8B 115.00(18) . . ?
C1B P1B C8B 102.65(19) . . ?
C2B P1B C8B 104.3(2) . . ?
N1B P1B Zn1B 42.45(11) . . ?
C1B P1B Zn1B 65.18(13) . . ?
C2B P1B Zn1B 139.50(13) . . ?
C8B P1B Zn1B 114.83(15) . . ?
N2B P2B C1B 106.78(18) . . ?
N2B P2B C14B 111.96(18) . . ?
C1B P2B C14B 113.55(18) . . ?
N2B P2B C20B 112.67(17) . . ?
C1B P2B C20B 105.19(19) . . ?
C14B P2B C20B 106.59(18) . . ?
N2B P2B Zn1B 43.32(11) . . ?
C1B P2B Zn1B 65.09(13) . . ?
C14B P2B Zn1B 139.97(13) . . ?
C20B P2B Zn1B 112.28(13) . . ?
C26B N1B P1B 128.6(3) . . ?
C26B N1B Zn1B 126.2(2) . . ?
P1B N1B Zn1B 105.18(16) . . ?
C35B N2B P2B 126.6(3) . . ?
C35B N2B Zn1B 126.6(3) . . ?
P2B N2B Zn1B 103.66(16) . . ?
P2B C1B P1B 127.6(2) . . ?
C7B C2B C3B 117.9(4) . . ?
C7B C2B P1B 120.5(3) . . ?
C3B C2B P1B 121.6(3) . . ?
C4B C3B C2B 120.2(5) . . ?
C5B C4B C3B 120.5(5) . . ?
C4B C5B C6B 120.4(5) . . ?
C5B C6B C7B 119.8(5) . . ?
C2B C7B C6B 121.0(5) . . ?
C13B C8B C9B 119.2(4) . . ?
C13B C8B P1B 117.8(3) . . ?
C9B C8B P1B 123.0(4) . . ?
C10B C9B C8B 119.9(6) . . ?
C11B C10B C9B 120.6(6) . . ?
C10B C11B C12B 120.1(5) . . ?
C11B C12B C13B 119.5(6) . . ?
C8B C13B C12B 120.6(5) . . ?
C15B C14B C19B 119.3(4) . . ?
C15B C14B P2B 121.1(3) . . ?
C19B C14B P2B 119.3(3) . . ?
C14B C15B C16B 119.9(4) . . ?
C17B C16B C15B 120.5(4) . . ?
C16B C17B C18B 120.2(4) . . ?
C17B C18B C19B 120.1(4) . . ?
C18B C19B C14B 120.0(4) . . ?
C25B C20B C21B 119.0(4) . . ?
C25B C20B P2B 117.7(3) . . ?
C21B C20B P2B 123.2(3) . . ?
C22B C21B C20B 119.8(4) . . ?
C23B C22B C21B 120.1(4) . . ?
C24B C23B C22B 120.5(4) . . ?
C23B C24B C25B 119.5(5) . . ?
C24B C25B C20B 121.0(4) . . ?
C31B C26B C27B 119.3(4) . . ?
C31B C26B N1B 119.1(3) . . ?
C27B C26B N1B 121.5(4) . . ?
C28B C27B C26B 119.3(4) . . ?
C28B C27B C32B 119.8(4) . . ?
C26B C27B C32B 120.8(4) . . ?
C29B C28B C27B 122.5(4) . . ?
C28B C29B C30B 117.8(4) . . ?
C28B C29B C33B 120.9(4) . . ?
C30B C29B C33B 121.2(4) . . ?
C31B C30B C29B 121.5(4) . . ?
C26B C31B C30B 119.5(4) . . ?
C26B C31B C34B 121.0(4) . . ?
C30B C31B C34B 119.5(4) . . ?
C36B C35B C40B 117.9(4) . . ?
C36B C35B N2B 117.6(4) . . ?
C40B C35B N2B 124.5(4) . . ?
C35B C36B C37B 120.1(5) . . ?
C38B C37B C36B 121.6(5) . . ?
C37B C38B C39B 118.8(5) . . ?
C38B C39B C40B 121.0(5) . . ?
C39B C40B C35B 120.6(5) . . ?
C2C C1C C6C 120 . . ?
C2C C1C C7C 101.6 . . ?
C6C C1C C7C 134.9 . . ?
C3C C2C C1C 120 . . ?
C2C C3C C4C 120 . . ?
C5C C4C C3C 120 . . ?
C6C C5C C4C 120 . . ?
C5C C6C C1C 120 . . ?

loop_
_geom_bond_atom_site_label_1
_geom_bond_atom_site_label_2
_geom_bond_distance
_geom_bond_site_symmetry_2
_geom_bond_publ_flag
Zn1 C41 1.951(4) . ?
Zn1 N1 2.011(3) . ?
Zn1 N2 2.028(3) . ?
P1 N1 1.609(3) . ?
P1 C1 1.719(4) . ?
P1 C2 1.815(4) . ?
P1 C8 1.827(4) . ?
P2 N2 1.628(3) . ?
P2 C1 1.722(4) . ?
P2 C14 1.814(4) . ?
P2 C20 1.823(4) . ?
N1 C26 1.431(5) . ?
N2 C35 1.413(4) . ?
C2 C3 1.390(6) . ?
C2 C7 1.395(5) . ?
C3 C4 1.391(6) . ?
C4 C5 1.369(7) . ?
C5 C6 1.381(7) . ?
C6 C7 1.378(6) . ?
C8 C13 1.387(6) . ?
C8 C9 1.389(5) . ?
C9 C10 1.388(6) . ?
C10 C11 1.371(7) . ?
C11 C12 1.375(6) . ?
C12 C13 1.384(6) . ?
C14 C15 1.385(5) . ?
C14 C19 1.401(5) . ?
C15 C16 1.381(6) . ?
C16 C17 1.378(6) . ?
C17 C18 1.383(6) . ?
C18 C19 1.373(6) . ?
C20 C25 1.386(6) . ?
C20 C21 1.394(5) . ?
C21 C22 1.388(6) . ?
C22 C23 1.372(7) . ?
C23 C24 1.381(7) . ?
C24 C25 1.387(6) . ?
C26 C31 1.393(6) . ?
C26 C27 1.415(5) . ?
C27 C28 1.385(6) . ?
C27 C32 1.496(6) . ?
C28 C29 1.383(6) . ?
C29 C30 1.386(6) . ?
C29 C33 1.515(6) . ?
C30 C31 1.405(6) . ?
C31 C34 1.509(6) . ?
C35 C36 1.388(5) . ?
C35 C40 1.401(6) . ?
C36 C37 1.401(6) . ?
C37 C38 1.382(7) . ?
C38 C39 1.367(6) . ?
C39 C40 1.391(5) . ?
Zn1B C41B 1.956(5) . ?
Zn1B N1B 2.021(3) . ?
Zn1B N2B 2.043(3) . ?
Zn1B P1B 2.8899(11) . ?
Zn1B P2B 2.8942(11) . ?
P1B N1B 1.603(3) . ?
P1B C1B 1.730(4) . ?
P1B C2B 1.819(4) . ?
P1B C8B 1.829(4) . ?
P2B N2B 1.623(3) . ?
P2B C1B 1.727(4) . ?
P2B C14B 1.811(4) . ?
P2B C20B 1.819(4) . ?
N1B C26B 1.433(5) . ?
N2B C35B 1.401(5) . ?
C2B C7B 1.380(6) . ?
C2B C3B 1.403(6) . ?
C3B C4B 1.379(7) . ?
C4B C5B 1.362(8) . ?
C5B C6B 1.364(8) . ?
C6B C7B 1.388(7) . ?
C8B C13B 1.377(7) . ?
C8B C9B 1.382(6) . ?
C9B C10B 1.381(7) . ?
C10B C11B 1.361(9) . ?
C11B C12B 1.379(9) . ?
C12B C13B 1.382(7) . ?
C14B C15B 1.388(6) . ?
C14B C19B 1.398(6) . ?
C15B C16B 1.388(6) . ?
C16B C17B 1.374(7) . ?
C17B C18B 1.378(7) . ?
C18B C19B 1.388(6) . ?
C20B C25B 1.385(6) . ?
C20B C21B 1.395(5) . ?
C21B C22B 1.387(6) . ?
C22B C23B 1.380(7) . ?
C23B C24B 1.372(7) . ?
C24B C25B 1.382(6) . ?
C26B C31B 1.398(6) . ?
C26B C27B 1.401(5) . ?
C27B C28B 1.400(6) . ?
C27B C32B 1.513(6) . ?
C28B C29B 1.367(6) . ?
C29B C30B 1.402(6) . ?
C29B C33B 1.509(6) . ?
C30B C31B 1.400(6) . ?
C31B C34B 1.507(6) . ?
C35B C36B 1.391(6) . ?
C35B C40B 1.400(6) . ?
C36B C37B 1.407(7) . ?
C37B C38B 1.363(9) . ?
C38B C39B 1.376(8) . ?
C39B C40B 1.398(6) . ?
C1C C2C 1.39 . ?
C1C C6C 1.39 . ?
C1C C7C 1.3928 . ?
C2C C3C 1.39 . ?
C3C C4C 1.39 . ?
C4C C5C 1.39 . ?
C5C C6C 1.39 . ?
